data_7704491
loop_
_publ_author_name
'Xing, Xiujing'
'Zhang, Shaoguang'
'Thierer, Laura M.'
'Gau, Michael R.'
'Carroll, Patrick J.'
'Tomson, Neil C.'

_publ_section_title
;
 Reversible nickel-metallacycle formation with a phosphinimine-based
 pincer ligand.
;
_journal_issue 23
_journal_name_full 'Dalton transactions (Cambridge, England : 2003)'
_journal_page_first 7796
_journal_page_last 7806
_journal_paper_doi 10.1039/d0dt01118e
_journal_volume 49
_journal_year 2020
_chemical_formula_moiety 'C43.4 H38.5 Cl0.1 N3 Ni O0.9 P2, 2(C4 H8 O)'
_chemical_formula_sum 'C51.4 H54.5 Cl0.1 N3 Ni O2.9 P2'
_chemical_formula_weight 884.87
_space_group_crystal_system triclinic
_space_group_IT_number 2
_space_group_name_Hall '-P 1'
_space_group_name_H-M_alt 'P -1'
_atom_sites_solution_hydrogens geom
_atom_sites_solution_primary dual
_audit_creation_date 2018-03-23
_audit_creation_method
;
Olex2 1.2
(compiled 2017.08.10 svn.r3458 for OlexSys, GUI svn.r5381)
;
_audit_update_record
;
2020-04-22 deposited with the CCDC.	2020-05-21 downloaded from the CCDC.
;
_cell_angle_alpha 100.184(2)
_cell_angle_beta 93.978(2)
_cell_angle_gamma 102.322(2)
_cell_formula_units_Z 2
_cell_length_a 11.5572(6)
_cell_length_b 11.7407(6)
_cell_length_c 16.9501(8)
_cell_measurement_reflns_used 9661
_cell_measurement_temperature 100
_cell_measurement_theta_max 27.562
_cell_measurement_theta_min 3.214
_cell_volume 2197.81(19)
_computing_cell_refinement 'SAINT V8.38A (2016)'
_computing_data_collection 'Bruker APEX3 v2016.1-0'
_computing_data_reduction 'SAINT V8.38A (2016)'
_computing_molecular_graphics 'Mercury 4.2.0 (Macrae et al., 2008)'
_computing_publication_material 'Olex2 (Dolomanov et al., 2009)'
_computing_structure_refinement 'ShelXL (Sheldrick, 2015)'
_computing_structure_solution 'ShelXT (Sheldrick, 2015)'
_diffrn_ambient_temperature 100
_diffrn_measured_fraction_theta_full 0.998
_diffrn_measured_fraction_theta_max 0.996
_diffrn_measurement_device 'CMOS area detector'
_diffrn_measurement_device_type 'Bruker D8QUEST'
_diffrn_measurement_method '\w and \f scans'
_diffrn_radiation_monochromator graphite
_diffrn_radiation_type MoK\a
_diffrn_radiation_wavelength 0.71073
_diffrn_reflns_av_R_equivalents 0.0395
_diffrn_reflns_av_unetI/netI 0.0317
_diffrn_reflns_Laue_measured_fraction_full 0.998
_diffrn_reflns_Laue_measured_fraction_max 0.996
_diffrn_reflns_limit_h_max 15
_diffrn_reflns_limit_h_min -15
_diffrn_reflns_limit_k_max 15
_diffrn_reflns_limit_k_min -15
_diffrn_reflns_limit_l_max 21
_diffrn_reflns_limit_l_min -22
_diffrn_reflns_number 58237
_diffrn_reflns_point_group_measured_fraction_full 0.998
_diffrn_reflns_point_group_measured_fraction_max 0.996
_diffrn_reflns_theta_full 25.242
_diffrn_reflns_theta_max 27.571
_diffrn_reflns_theta_min 3.214
_diffrn_source 'sealed tube'
_exptl_absorpt_coefficient_mu 0.567
_exptl_absorpt_correction_T_max 0.7456
_exptl_absorpt_correction_T_min 0.7156
_exptl_absorpt_correction_type multi-scan
_exptl_absorpt_process_details 'SADABS v2016/2'
_exptl_crystal_colour 'dark brown'
_exptl_crystal_density_diffrn 1.337
_exptl_crystal_description block
_exptl_crystal_F_000 934
_exptl_crystal_size_max 0.25
_exptl_crystal_size_mid 0.23
_exptl_crystal_size_min 0.15
_refine_diff_density_max 0.465
_refine_diff_density_min -0.406
_refine_diff_density_rms 0.074
_refine_ls_extinction_method none
_refine_ls_goodness_of_fit_ref 1.073
_refine_ls_hydrogen_treatment constr
_refine_ls_matrix_type full
_refine_ls_number_parameters 561
_refine_ls_number_reflns 10118
_refine_ls_number_restraints 0
_refine_ls_restrained_S_all 1.073
_refine_ls_R_factor_all 0.0528
_refine_ls_R_factor_gt 0.0406
_refine_ls_shift/su_max 0.002
_refine_ls_shift/su_mean 0.000
_refine_ls_structure_factor_coef Fsqd
_refine_ls_weighting_details 'w=1/[\s^2^(Fo^2^)+(0.0280P)^2^+2.6989P] where P=(Fo^2^+2Fc^2^)/3'
_refine_ls_weighting_scheme calc
_refine_ls_wR_factor_gt 0.0835
_refine_ls_wR_factor_ref 0.0892
_reflns_number_gt 8500
_reflns_number_total 10118
_reflns_threshold_expression 'I > 2\s(I)'
_cod_data_source_file d0dt01118e2.cif
_cod_data_source_block 3366
_cod_depositor_comments 'Adding full bibliography for 7704491--7704494.cif.'
_cod_original_formula_sum 'C51.40 H54.50 Cl0.10 N3 Ni O2.90 P2'
_cod_database_code 7704491
_shelx_shelxl_version_number 2017/1
_shelx_estimated_absorpt_t_max 0.920
_shelx_estimated_absorpt_t_min 0.871

loop_
_space_group_symop_operation_xyz
'x, y, z'
'-x, -y, -z'

loop_
_atom_site_label
_atom_site_type_symbol
_atom_site_fract_x
_atom_site_fract_y
_atom_site_fract_z
_atom_site_U_iso_or_equiv
_atom_site_adp_type
_atom_site_occupancy
_atom_site_site_symmetry_order
_atom_site_calc_flag
_atom_site_refinement_flags_posn
_atom_site_refinement_flags_adp
_atom_site_refinement_flags_occupancy
_atom_site_disorder_assembly
_atom_site_disorder_group
Ni1 Ni 0.26344(2) 0.68902(2) 0.72694(2) 0.00929(6) Uani 1 1 d . . . . .
Cl1 Cl 0.2395(13) 0.4887(8) 0.7110(7) 0.025(3) Uani 0.1 1 d . . P A 2
P1 P 0.33798(4) 0.62415(4) 0.56177(3) 0.00887(10) Uani 1 1 d . . . . .
P2 P 0.34307(4) 0.63084(4) 0.89105(3) 0.00991(10) Uani 1 1 d . . . . .
O1 O 0.2627(3) 0.5267(2) 0.7077(2) 0.0111(6) Uani 0.9 1 d . . P A 1
O2 O 0.72549(15) 0.57822(15) 0.77261(11) 0.0321(4) Uani 1 1 d . . . . .
O3 O 0.61091(17) 0.90192(15) 0.68832(10) 0.0363(4) Uani 1 1 d . . . . .
N1 N 0.26328(14) 0.70214(14) 0.61695(9) 0.0111(3) Uani 1 1 d . . . . .
N2 N 0.23303(14) 0.83911(13) 0.74389(9) 0.0108(3) Uani 1 1 d . . . . .
N3 N 0.28198(14) 0.71154(13) 0.84146(9) 0.0109(3) Uani 1 1 d . . . . .
C1 C 0.22801(16) 0.80568(16) 0.60269(11) 0.0108(4) Uani 1 1 d . . . . .
C2 C 0.19836(17) 0.83025(17) 0.52754(11) 0.0132(4) Uani 1 1 d . . . . .
H2 H 0.200209 0.774237 0.480035 0.016 Uiso 1 1 calc R . . . .
C3 C 0.16595(18) 0.93635(18) 0.52134(12) 0.0166(4) Uani 1 1 d . . . . .
H3 H 0.145375 0.952495 0.469870 0.020 Uiso 1 1 calc R . . . .
C4 C 0.16394(18) 1.01813(18) 0.59077(12) 0.0174(4) Uani 1 1 d . . . . .
H4 H 0.145540 1.092086 0.586591 0.021 Uiso 1 1 calc R . . . .
C5 C 0.18861(17) 0.99298(17) 0.66659(12) 0.0149(4) Uani 1 1 d . . . . .
H5 H 0.187179 1.050170 0.713555 0.018 Uiso 1 1 calc R . . . .
C6 C 0.21561(16) 0.88407(16) 0.67452(11) 0.0109(4) Uani 1 1 d . . . . .
C7 C 0.20262(16) 0.87595(16) 0.82018(11) 0.0103(4) Uani 1 1 d . . . . .
C8 C 0.14421(16) 0.96658(16) 0.84750(12) 0.0125(4) Uani 1 1 d . . . . .
H8 H 0.122427 1.013739 0.811396 0.015 Uiso 1 1 calc R . . . .
C9 C 0.11797(17) 0.98784(17) 0.92707(12) 0.0140(4) Uani 1 1 d . . . . .
H9 H 0.078766 1.049690 0.944413 0.017 Uiso 1 1 calc R . . . .
C10 C 0.14780(17) 0.92087(17) 0.98117(12) 0.0140(4) Uani 1 1 d . . . . .
H10 H 0.131300 0.937811 1.035592 0.017 Uiso 1 1 calc R . . . .
C11 C 0.20253(16) 0.82789(16) 0.95497(11) 0.0121(4) Uani 1 1 d . . . . .
H11 H 0.220939 0.779757 0.991403 0.015 Uiso 1 1 calc R . . . .
C12 C 0.23031(16) 0.80513(16) 0.87604(11) 0.0104(4) Uani 1 1 d . . . . .
C13 C 0.39579(16) 0.69320(16) 0.48079(11) 0.0107(4) Uani 1 1 d . . . . .
C14 C 0.47243(17) 0.80636(17) 0.50051(12) 0.0142(4) Uani 1 1 d . . . . .
H14 H 0.488674 0.847620 0.555023 0.017 Uiso 1 1 calc R . . . .
C15 C 0.52450(18) 0.85798(18) 0.44029(13) 0.0178(4) Uani 1 1 d . . . . .
H15 H 0.576285 0.934867 0.453507 0.021 Uiso 1 1 calc R . . . .
C16 C 0.5011(2) 0.79747(19) 0.36063(13) 0.0233(5) Uani 1 1 d . . . . .
H16 H 0.537560 0.832747 0.319535 0.028 Uiso 1 1 calc R . . . .
C17 C 0.4249(2) 0.68596(19) 0.34096(12) 0.0214(4) Uani 1 1 d . . . . .
H17 H 0.408579 0.645137 0.286350 0.026 Uiso 1 1 calc R . . . .
C18 C 0.37205(17) 0.63357(17) 0.40090(11) 0.0136(4) Uani 1 1 d . . . . .
H18 H 0.319717 0.556993 0.387272 0.016 Uiso 1 1 calc R . . . .
C19 C 0.25175(16) 0.47724(16) 0.51706(11) 0.0111(4) Uani 1 1 d . . . . .
C20 C 0.13830(17) 0.46675(18) 0.47873(12) 0.0160(4) Uani 1 1 d . . . . .
H20 H 0.108775 0.535845 0.476644 0.019 Uiso 1 1 calc R . . . .
C21 C 0.06851(18) 0.35534(19) 0.44363(13) 0.0193(4) Uani 1 1 d . . . . .
H21 H -0.008982 0.348262 0.417731 0.023 Uiso 1 1 calc R . . . .
C22 C 0.11136(18) 0.25436(18) 0.44619(13) 0.0192(4) Uani 1 1 d . . . . .
H22 H 0.063118 0.178189 0.422302 0.023 Uiso 1 1 calc R . . . .
C23 C 0.22454(18) 0.26441(18) 0.48358(12) 0.0175(4) Uani 1 1 d . . . . .
H23 H 0.254302 0.195180 0.484576 0.021 Uiso 1 1 calc R . . . .
C24 C 0.29468(17) 0.37570(17) 0.51966(11) 0.0135(4) Uani 1 1 d . . . . .
H24 H 0.371780 0.382388 0.546038 0.016 Uiso 1 1 calc R . . . .
C25 C 0.47000(16) 0.60984(17) 0.61757(11) 0.0127(4) Uani 1 1 d . . . . .
H25a H 0.518581 0.689051 0.642028 0.019 Uiso 1 1 calc GR . . . .
H25b H 0.515907 0.567415 0.581140 0.019 Uiso 1 1 calc GR . . . .
H25c H 0.447668 0.565242 0.660042 0.019 Uiso 1 1 calc GR . . . .
C26 C 0.42203(16) 0.71558(17) 0.98626(11) 0.0118(4) Uani 1 1 d . . . . .
C27 C 0.41084(18) 0.67570(18) 1.05859(12) 0.0166(4) Uani 1 1 d . . . . .
H27 H 0.354614 0.604470 1.060405 0.020 Uiso 1 1 calc R . . . .
C28 C 0.4823(2) 0.7407(2) 1.12815(12) 0.0226(5) Uani 1 1 d . . . . .
H28 H 0.475378 0.713170 1.177449 0.027 Uiso 1 1 calc R . . . .
C29 C 0.56350(19) 0.8450(2) 1.12605(13) 0.0211(4) Uani 1 1 d . . . . .
H29 H 0.612518 0.888501 1.173741 0.025 Uiso 1 1 calc R . . . .
C30 C 0.57354(18) 0.88620(19) 1.05439(13) 0.0192(4) Uani 1 1 d . . . . .
H30 H 0.628702 0.958354 1.053095 0.023 Uiso 1 1 calc R . . . .
C31 C 0.50293(18) 0.82189(18) 0.98487(12) 0.0167(4) Uani 1 1 d . . . . .
H31 H 0.509555 0.850257 0.935863 0.020 Uiso 1 1 calc R . . . .
C32 C 0.23919(17) 0.50379(16) 0.91007(11) 0.0134(4) Uani 1 1 d . . . . .
C33 C 0.11840(19) 0.50261(18) 0.90220(13) 0.0203(4) Uani 1 1 d . . . . .
H33 H 0.092582 0.569386 0.889338 0.024 Uiso 1 1 calc R . . . .
C34 C 0.0355(2) 0.4036(2) 0.91319(15) 0.0267(5) Uani 1 1 d . . . . .
H34 H -0.047093 0.402723 0.908201 0.032 Uiso 1 1 calc R . . . .
C35 C 0.0734(2) 0.3063(2) 0.93139(15) 0.0286(5) Uani 1 1 d . . . . .
H35 H 0.016642 0.238972 0.939433 0.034 Uiso 1 1 calc R . . . .
C36 C 0.1934(2) 0.30616(19) 0.93798(15) 0.0267(5) Uani 1 1 d . . . . .
H36 H 0.218694 0.238460 0.949635 0.032 Uiso 1 1 calc R . . . .
C37 C 0.27684(19) 0.40495(18) 0.92756(13) 0.0210(4) Uani 1 1 d . . . . .
H37 H 0.359292 0.405246 0.932328 0.025 Uiso 1 1 calc R . . . .
C38 C 0.45761(18) 0.57777(18) 0.83976(12) 0.0166(4) Uani 1 1 d . . . . .
H38a H 0.421416 0.519509 0.790808 0.025 Uiso 1 1 calc GR . . . .
H38b H 0.501317 0.540137 0.875305 0.025 Uiso 1 1 calc GR . . . .
H38c H 0.512681 0.644651 0.825156 0.025 Uiso 1 1 calc GR . . . .
C39 C 0.1547(2) 0.4527(2) 0.70216(12) 0.0110(4) Uani 0.9 1 d . . P A 1
C40 C 0.1464(2) 0.33102(19) 0.69934(14) 0.0166(4) Uani 0.9 1 d . . P A 1
H40 H 0.216751 0.301521 0.700479 0.020 Uiso 0.9 1 calc R . P A 1
C41 C 0.0357(2) 0.2531(2) 0.69487(15) 0.0219(5) Uani 0.9 1 d . . P A 1
H41 H 0.031579 0.171111 0.693682 0.026 Uiso 0.9 1 calc R . P A 1
C42 C -0.0682(2) 0.2935(2) 0.69215(14) 0.0206(5) Uani 0.9 1 d . . P A 1
H42 H -0.143495 0.239825 0.688446 0.025 Uiso 0.9 1 calc R . P A 1
C43 C -0.0608(2) 0.4130(2) 0.69489(14) 0.0206(5) Uani 0.9 1 d . . P A 1
H43 H -0.131557 0.441834 0.693335 0.025 Uiso 0.9 1 calc R . P A 1
C44 C 0.0489(2) 0.4916(2) 0.69989(14) 0.0168(5) Uani 0.9 1 d . . P A 1
H44 H 0.052018 0.573569 0.701806 0.020 Uiso 0.9 1 calc R . P A 1
C45 C 0.8022(3) 0.6003(2) 0.84572(16) 0.0386(6) Uani 1 1 d . . . . .
H45a H 0.856935 0.545712 0.841601 0.046 Uiso 1 1 calc R . . . .
H45b H 0.754864 0.587812 0.891233 0.046 Uiso 1 1 calc R . . . .
C46 C 0.8725(2) 0.7287(2) 0.85929(16) 0.0361(6) Uani 1 1 d . . . . .
H46a H 0.832434 0.782785 0.893107 0.043 Uiso 1 1 calc R . . . .
H46b H 0.954415 0.737786 0.885005 0.043 Uiso 1 1 calc R . . . .
C47 C 0.8735(2) 0.7521(2) 0.77396(15) 0.0319(5) Uani 1 1 d . . . . .
H47a H 0.881563 0.837652 0.773420 0.038 Uiso 1 1 calc R . . . .
H47b H 0.938585 0.724393 0.747067 0.038 Uiso 1 1 calc R . . . .
C48 C 0.7523(2) 0.6792(2) 0.73461(15) 0.0295(5) Uani 1 1 d . . . . .
H48a H 0.691288 0.726611 0.742646 0.035 Uiso 1 1 calc R . . . .
H48b H 0.754235 0.653187 0.675975 0.035 Uiso 1 1 calc R . . . .
C49 C 0.5574(2) 0.9279(2) 0.76048(15) 0.0324(6) Uani 1 1 d . . . . .
H49a H 0.509653 0.854205 0.773302 0.039 Uiso 1 1 calc R . . . .
H49b H 0.504888 0.983154 0.754983 0.039 Uiso 1 1 calc R . . . .
C50 C 0.6596(2) 0.9846(2) 0.82528(14) 0.0296(5) Uani 1 1 d . . . . .
H50a H 0.696155 0.924296 0.844803 0.036 Uiso 1 1 calc R . . . .
H50b H 0.634240 1.034110 0.871445 0.036 Uiso 1 1 calc R . . . .
C51 C 0.7433(3) 1.0596(3) 0.77974(17) 0.0521(8) Uani 1 1 d . . . . .
H51a H 0.827432 1.068011 0.800770 0.063 Uiso 1 1 calc R . . . .
H51b H 0.726923 1.139720 0.783852 0.063 Uiso 1 1 calc R . . . .
C52 C 0.7173(3) 0.9909(2) 0.69277(15) 0.0373(6) Uani 1 1 d . . . . .
H52a H 0.706804 1.044940 0.655528 0.045 Uiso 1 1 calc R . . . .
H52b H 0.784081 0.953895 0.677686 0.045 Uiso 1 1 calc R . . . .

loop_
_atom_site_aniso_label
_atom_site_aniso_U_11
_atom_site_aniso_U_22
_atom_site_aniso_U_33
_atom_site_aniso_U_23
_atom_site_aniso_U_13
_atom_site_aniso_U_12
Ni1 0.01184(12) 0.00825(12) 0.00864(12) 0.00137(9) 0.00201(9) 0.00411(9)
Cl1 0.053(8) 0.010(5) 0.018(3) 0.005(4) 0.021(4) 0.012(5)
P1 0.0087(2) 0.0092(2) 0.0089(2) 0.00150(17) 0.00150(17) 0.00256(17)
P2 0.0103(2) 0.0098(2) 0.0106(2) 0.00311(17) 0.00211(17) 0.00309(18)
O1 0.0107(12) 0.0074(14) 0.0154(10) 0.0041(11) 0.0019(8) 0.0012(11)
O2 0.0243(9) 0.0288(9) 0.0366(10) 0.0012(7) -0.0021(7) -0.0018(7)
O3 0.0485(11) 0.0282(9) 0.0230(9) -0.0017(7) 0.0026(8) -0.0055(8)
N1 0.0148(8) 0.0103(7) 0.0099(7) 0.0022(6) 0.0030(6) 0.0061(6)
N2 0.0134(8) 0.0094(7) 0.0099(7) 0.0010(6) 0.0016(6) 0.0037(6)
N3 0.0129(8) 0.0105(7) 0.0106(8) 0.0022(6) 0.0023(6) 0.0053(6)
C1 0.0082(9) 0.0103(9) 0.0142(9) 0.0031(7) 0.0017(7) 0.0025(7)
C2 0.0123(9) 0.0166(9) 0.0118(9) 0.0041(7) 0.0022(7) 0.0044(8)
C3 0.0163(10) 0.0209(10) 0.0161(10) 0.0091(8) 0.0040(8) 0.0067(8)
C4 0.0195(10) 0.0156(10) 0.0221(11) 0.0102(8) 0.0059(8) 0.0083(8)
C5 0.0172(10) 0.0124(9) 0.0162(10) 0.0026(7) 0.0046(8) 0.0048(8)
C6 0.0080(8) 0.0113(9) 0.0135(9) 0.0034(7) 0.0013(7) 0.0017(7)
C7 0.0073(8) 0.0091(8) 0.0130(9) 0.0011(7) 0.0007(7) -0.0006(7)
C8 0.0104(9) 0.0103(9) 0.0172(9) 0.0036(7) 0.0026(7) 0.0024(7)
C9 0.0105(9) 0.0103(9) 0.0205(10) -0.0007(7) 0.0046(8) 0.0028(7)
C10 0.0124(9) 0.0153(9) 0.0122(9) -0.0002(7) 0.0060(7) -0.0007(7)
C11 0.0115(9) 0.0127(9) 0.0112(9) 0.0024(7) 0.0012(7) 0.0008(7)
C12 0.0078(8) 0.0094(8) 0.0131(9) 0.0009(7) 0.0008(7) 0.0014(7)
C13 0.0084(8) 0.0136(9) 0.0109(9) 0.0032(7) 0.0017(7) 0.0036(7)
C14 0.0138(9) 0.0143(9) 0.0139(9) 0.0008(7) 0.0007(7) 0.0039(8)
C15 0.0165(10) 0.0126(9) 0.0229(11) 0.0044(8) 0.0019(8) -0.0003(8)
C16 0.0291(12) 0.0230(11) 0.0181(10) 0.0101(9) 0.0089(9) -0.0002(9)
C17 0.0273(12) 0.0212(11) 0.0122(10) 0.0016(8) 0.0035(8) -0.0012(9)
C18 0.0137(9) 0.0119(9) 0.0137(9) 0.0013(7) 0.0012(7) 0.0009(7)
C19 0.0115(9) 0.0116(9) 0.0096(9) 0.0019(7) 0.0039(7) 0.0010(7)
C20 0.0124(9) 0.0161(10) 0.0195(10) 0.0018(8) 0.0033(8) 0.0039(8)
C21 0.0105(9) 0.0215(11) 0.0230(11) 0.0007(8) 0.0011(8) 0.0003(8)
C22 0.0183(10) 0.0134(9) 0.0213(11) -0.0019(8) 0.0066(8) -0.0034(8)
C23 0.0206(10) 0.0121(9) 0.0211(10) 0.0046(8) 0.0082(8) 0.0039(8)
C24 0.0138(9) 0.0144(9) 0.0136(9) 0.0046(7) 0.0048(7) 0.0034(7)
C25 0.0099(9) 0.0153(9) 0.0132(9) 0.0017(7) 0.0013(7) 0.0043(7)
C26 0.0101(9) 0.0132(9) 0.0122(9) 0.0025(7) -0.0001(7) 0.0035(7)
C27 0.0180(10) 0.0158(10) 0.0156(10) 0.0050(8) 0.0034(8) 0.0014(8)
C28 0.0284(12) 0.0278(12) 0.0121(10) 0.0069(8) 0.0028(8) 0.0051(9)
C29 0.0177(10) 0.0268(11) 0.0160(10) -0.0003(8) -0.0014(8) 0.0035(9)
C30 0.0129(10) 0.0200(10) 0.0214(11) 0.0028(8) 0.0008(8) -0.0017(8)
C31 0.0149(10) 0.0188(10) 0.0162(10) 0.0067(8) 0.0020(8) 0.0007(8)
C32 0.0172(10) 0.0095(9) 0.0131(9) 0.0024(7) 0.0038(7) 0.0015(7)
C33 0.0185(10) 0.0151(10) 0.0285(12) 0.0060(9) 0.0063(9) 0.0039(8)
C34 0.0184(11) 0.0216(11) 0.0405(14) 0.0086(10) 0.0088(10) 0.0014(9)
C35 0.0289(13) 0.0166(11) 0.0400(14) 0.0101(10) 0.0107(11) -0.0016(9)
C36 0.0304(13) 0.0147(10) 0.0368(13) 0.0109(9) 0.0021(10) 0.0046(9)
C37 0.0179(10) 0.0164(10) 0.0295(12) 0.0069(9) 0.0004(9) 0.0046(8)
C38 0.0154(10) 0.0219(10) 0.0165(10) 0.0066(8) 0.0045(8) 0.0100(8)
C39 0.0130(12) 0.0101(11) 0.0082(10) 0.0008(8) 0.0011(8) -0.0001(10)
C40 0.0186(11) 0.0115(10) 0.0209(11) 0.0026(9) 0.0080(9) 0.0046(9)
C41 0.0280(13) 0.0075(10) 0.0286(13) 0.0008(9) 0.0109(10) 0.0006(9)
C42 0.0165(11) 0.0197(12) 0.0200(12) 0.0022(9) 0.0024(9) -0.0067(9)
C43 0.0131(11) 0.0250(12) 0.0236(12) 0.0073(10) -0.0022(9) 0.0036(9)
C44 0.0166(11) 0.0132(10) 0.0216(12) 0.0061(9) -0.0012(9) 0.0041(9)
C45 0.0408(15) 0.0362(15) 0.0346(14) 0.0100(12) -0.0027(12) -0.0005(12)
C46 0.0317(14) 0.0358(14) 0.0340(14) 0.0074(11) -0.0100(11) -0.0029(11)
C47 0.0263(13) 0.0299(13) 0.0363(14) 0.0073(11) -0.0019(10) 0.0002(10)
C48 0.0260(12) 0.0275(12) 0.0314(13) 0.0026(10) -0.0063(10) 0.0038(10)
C49 0.0326(14) 0.0318(13) 0.0290(13) -0.0022(10) 0.0000(10) 0.0067(11)
C50 0.0319(13) 0.0312(13) 0.0239(12) 0.0019(10) 0.0037(10) 0.0060(10)
C51 0.059(2) 0.0462(17) 0.0334(15) -0.0033(13) 0.0105(14) -0.0200(15)
C52 0.0448(16) 0.0351(14) 0.0275(13) 0.0060(11) 0.0074(12) -0.0017(12)

loop_
_atom_type_symbol
_atom_type_description
_atom_type_scat_dispersion_real
_atom_type_scat_dispersion_imag
_atom_type_scat_source
C C 0.0033 0.0016 'International Tables Vol C Tables 4.2.6.8 and 6.1.1.4'
H H 0.0000 0.0000 'International Tables Vol C Tables 4.2.6.8 and 6.1.1.4'
Cl Cl 0.1484 0.1585 'International Tables Vol C Tables 4.2.6.8 and 6.1.1.4'
N N 0.0061 0.0033 'International Tables Vol C Tables 4.2.6.8 and 6.1.1.4'
Ni Ni 0.3393 1.1124 'International Tables Vol C Tables 4.2.6.8 and 6.1.1.4'
O O 0.0106 0.0060 'International Tables Vol C Tables 4.2.6.8 and 6.1.1.4'
P P 0.1023 0.0942 'International Tables Vol C Tables 4.2.6.8 and 6.1.1.4'

loop_
_geom_angle_atom_site_label_1
_geom_angle_atom_site_label_2
_geom_angle_atom_site_label_3
_geom_angle
_geom_angle_site_symmetry_1
_geom_angle_site_symmetry_3
_geom_angle_publ_flag
O1 Ni1 N1 94.94(11) . . ?
O1 Ni1 N3 96.06(11) . . ?
N1 Ni1 Cl1 98.7(3) . . ?
N1 Ni1 N3 167.38(7) . . ?
N2 Ni1 Cl1 162.1(4) . . ?
N2 Ni1 O1 169.10(11) . . ?
N2 Ni1 N1 85.48(7) . . ?
N2 Ni1 N3 84.90(7) . . ?
N3 Ni1 Cl1 92.9(3) . . ?
N1 P1 C13 112.90(8) . . ?
N1 P1 C19 112.75(9) . . ?
N1 P1 C25 111.98(9) . . ?
C19 P1 C13 107.41(8) . . ?
C25 P1 C13 102.99(9) . . ?
C25 P1 C19 108.23(9) . . ?
N3 P2 C26 111.86(8) . . ?
N3 P2 C32 113.41(9) . . ?
N3 P2 C38 111.73(9) . . ?
C32 P2 C26 108.51(9) . . ?
C38 P2 C26 103.14(9) . . ?
C38 P2 C32 107.59(9) . . ?
C39 O1 Ni1 115.3(2) . . ?
C45 O2 C48 109.31(18) . . ?
C52 O3 C49 107.93(18) . . ?
P1 N1 Ni1 117.36(9) . . ?
C1 N1 Ni1 112.02(12) . . ?
C1 N1 P1 127.56(13) . . ?
C6 N2 Ni1 115.20(12) . . ?
C7 N2 Ni1 113.91(12) . . ?
C7 N2 C6 128.78(16) . . ?
P2 N3 Ni1 124.06(9) . . ?
C12 N3 Ni1 110.65(12) . . ?
C12 N3 P2 125.24(13) . . ?
N1 C1 C6 113.65(16) . . ?
C2 C1 N1 125.97(17) . . ?
C2 C1 C6 120.22(17) . . ?
C1 C2 C3 120.57(18) . . ?
C4 C3 C2 119.56(18) . . ?
C3 C4 C5 120.66(18) . . ?
C4 C5 C6 120.86(18) . . ?
N2 C6 C1 113.10(16) . . ?
N2 C6 C5 129.26(17) . . ?
C5 C6 C1 117.64(17) . . ?
N2 C7 C8 129.28(17) . . ?
N2 C7 C12 113.02(16) . . ?
C8 C7 C12 117.60(17) . . ?
C9 C8 C7 120.61(18) . . ?
C10 C9 C8 121.35(17) . . ?
C9 C10 C11 119.22(17) . . ?
C12 C11 C10 120.61(17) . . ?
N3 C12 C7 113.35(16) . . ?
C11 C12 N3 126.05(17) . . ?
C11 C12 C7 120.55(17) . . ?
C14 C13 P1 118.53(14) . . ?
C18 C13 P1 121.55(14) . . ?
C18 C13 C14 119.79(17) . . ?
C15 C14 C13 119.81(18) . . ?
C14 C15 C16 120.09(19) . . ?
C17 C16 C15 120.18(19) . . ?
C16 C17 C18 120.15(19) . . ?
C17 C18 C13 119.97(18) . . ?
C20 C19 P1 117.91(14) . . ?
C24 C19 P1 122.34(15) . . ?
C24 C19 C20 119.75(17) . . ?
C21 C20 C19 119.94(18) . . ?
C22 C21 C20 120.25(19) . . ?
C21 C22 C23 120.03(19) . . ?
C22 C23 C24 120.10(19) . . ?
C23 C24 C19 119.92(18) . . ?
C27 C26 P2 122.93(15) . . ?
C27 C26 C31 119.56(18) . . ?
C31 C26 P2 117.38(14) . . ?
C28 C27 C26 119.66(19) . . ?
C29 C28 C27 120.43(19) . . ?
C28 C29 C30 120.13(19) . . ?
C31 C30 C29 119.77(19) . . ?
C30 C31 C26 120.42(19) . . ?
C33 C32 P2 118.48(15) . . ?
C33 C32 C37 120.02(18) . . ?
C37 C32 P2 121.38(15) . . ?
C34 C33 C32 119.9(2) . . ?
C35 C34 C33 119.9(2) . . ?
C34 C35 C36 120.5(2) . . ?
C35 C36 C37 120.0(2) . . ?
C36 C37 C32 119.7(2) . . ?
O1 C39 C40 119.6(2) . . ?
O1 C39 C44 122.8(2) . . ?
C44 C39 C40 117.6(2) . . ?
C41 C40 C39 120.6(2) . . ?
C42 C41 C40 120.9(2) . . ?
C43 C42 C41 118.9(2) . . ?
C42 C43 C44 120.7(2) . . ?
C43 C44 C39 121.3(2) . . ?
O2 C45 C46 107.2(2) . . ?
C47 C46 C45 102.4(2) . . ?
C48 C47 C46 101.8(2) . . ?
O2 C48 C47 106.43(19) . . ?
O3 C49 C50 105.5(2) . . ?
C49 C50 C51 100.9(2) . . ?
C50 C51 C52 104.1(2) . . ?
O3 C52 C51 107.0(2) . . ?

loop_
_geom_bond_atom_site_label_1
_geom_bond_atom_site_label_2
_geom_bond_distance
_geom_bond_site_symmetry_2
_geom_bond_publ_flag
Ni1 Cl1 2.274(9) . ?
Ni1 O1 1.873(3) . ?
Ni1 N1 1.8975(15) . ?
Ni1 N2 1.8467(15) . ?
Ni1 N3 1.9027(15) . ?
P1 N1 1.6140(16) . ?
P1 C13 1.8104(19) . ?
P1 C19 1.8005(19) . ?
P1 C25 1.7934(19) . ?
P2 N3 1.6086(16) . ?
P2 C26 1.8076(19) . ?
P2 C32 1.7972(19) . ?
P2 C38 1.7935(19) . ?
O1 C39 1.347(3) . ?
O2 C45 1.423(3) . ?
O2 C48 1.434(3) . ?
O3 C49 1.423(3) . ?
O3 C52 1.421(3) . ?
N1 C1 1.416(2) . ?
N2 C6 1.391(2) . ?
N2 C7 1.383(2) . ?
N3 C12 1.417(2) . ?
C1 C2 1.391(3) . ?
C1 C6 1.426(3) . ?
C2 C3 1.394(3) . ?
C3 C4 1.386(3) . ?
C4 C5 1.393(3) . ?
C5 C6 1.406(3) . ?
C7 C8 1.406(3) . ?
C7 C12 1.428(3) . ?
C8 C9 1.394(3) . ?
C9 C10 1.380(3) . ?
C10 C11 1.397(3) . ?
C11 C12 1.391(3) . ?
C13 C14 1.400(3) . ?
C13 C18 1.389(3) . ?
C14 C15 1.385(3) . ?
C15 C16 1.389(3) . ?
C16 C17 1.384(3) . ?
C17 C18 1.389(3) . ?
C19 C20 1.393(3) . ?
C19 C24 1.392(3) . ?
C20 C21 1.387(3) . ?
C21 C22 1.385(3) . ?
C22 C23 1.385(3) . ?
C23 C24 1.391(3) . ?
C26 C27 1.392(3) . ?
C26 C31 1.396(3) . ?
C27 C28 1.390(3) . ?
C28 C29 1.382(3) . ?
C29 C30 1.388(3) . ?
C30 C31 1.383(3) . ?
C32 C33 1.390(3) . ?
C32 C37 1.394(3) . ?
C33 C34 1.389(3) . ?
C34 C35 1.383(3) . ?
C35 C36 1.384(3) . ?
C36 C37 1.387(3) . ?
C39 C40 1.403(3) . ?
C39 C44 1.394(3) . ?
C40 C41 1.393(3) . ?
C41 C42 1.383(3) . ?
C42 C43 1.380(3) . ?
C43 C44 1.387(3) . ?
C45 C46 1.522(4) . ?
C46 C47 1.519(4) . ?
C47 C48 1.515(3) . ?
C49 C50 1.506(3) . ?
C50 C51 1.513(4) . ?
C51 C52 1.526(4) . ?
